data_7010050
loop_
_publ_author_name
'Fallis, Ian A.'
'Farley, Richard D.'
'Malik, K. M. Abdul'
'Murphy, Damien M.'
'Smith, Hayley J.'

_publ_section_title
;
 Divalent first-row transition metal complexes of the rigid pendant-arm
 ligand
 1,4,7-tris(2-aminophenyl)-1,4,7-triazacyclononane&#x200A;&#x2020;
;
_journal_issue 20
_journal_name_full 'Journal of the Chemical Society, Dalton Transactions'
_journal_page_first 3632
_journal_paper_doi 10.1039/b005402j
_journal_year 2000
_chemical_formula_structural 'Cu(C24H30N6)]. 2[ClO4], CH3CH2OH)'
_chemical_formula_sum 'C26 H36 Cl2 Cu N6 O9'
_chemical_formula_weight 711.05
_chemical_name_systematic
; 
 ? 
;
_space_group_IT_number 2
_symmetry_cell_setting triclinic
_symmetry_space_group_name_Hall '-P 1'
_symmetry_space_group_name_H-M 'P -1'
_atom_sites_solution_hydrogens geom
_atom_sites_solution_primary direct
_atom_sites_solution_secondary difmap
_audit_creation_method SHELXL-96
_cell_angle_alpha 75.13(3)
_cell_angle_beta 74.41(4)
_cell_angle_gamma 67.95(3)
_cell_formula_units_Z 2
_cell_length_a 11.064(6)
_cell_length_b 11.197(4)
_cell_length_c 13.814(7)
_cell_measurement_reflns_used 25
_cell_measurement_temperature 293(2)
_cell_measurement_theta_max 17
_cell_measurement_theta_min 16
_cell_volume 1504.4(13)
_computing_cell_refinement 'CAD4 Express (enraf Nonius, 1994)'
_computing_data_collection 'CAD4 Express (Enraf Nonius, 1994)'
_computing_data_reduction 'XCAD4 (Harms & Wocadlo, 1995)'
_computing_molecular_graphics 'ORTEP-3 for Windows (Farrugia, 1997)'
_computing_publication_material SHELXL-96
_computing_structure_refinement 'SHELXL-96 (Sheldrick, 1996)'
_computing_structure_solution 'SHELXS-96 (Sheldrick, 1990)'
_diffrn_ambient_temperature 293(2)
_diffrn_measurement_device '\k-geometry diffractometer'
_diffrn_measurement_device_type 'Enraf Nonius Turbo CAD4'
_diffrn_measurement_method 'Non-profiled omega scans'
_diffrn_radiation_monochromator graphite
_diffrn_radiation_source 'Enraf Nonius FR590'
_diffrn_radiation_type MoK\a
_diffrn_radiation_wavelength 0.71073
_diffrn_reflns_av_R_equivalents 0.0425
_diffrn_reflns_av_sigmaI/netI 0.2794
_diffrn_reflns_limit_h_max 13
_diffrn_reflns_limit_h_min -12
_diffrn_reflns_limit_k_max 13
_diffrn_reflns_limit_k_min -12
_diffrn_reflns_limit_l_max 16
_diffrn_reflns_limit_l_min 0
_diffrn_reflns_number 6059
_diffrn_reflns_theta_max 24.99
_diffrn_reflns_theta_min 4.42
_diffrn_standards_decay_% 25
_diffrn_standards_interval_time 120
_diffrn_standards_number 3
_exptl_absorpt_coefficient_mu 0.966
_exptl_absorpt_correction_T_max 0.999
_exptl_absorpt_correction_T_min 0.707
_exptl_absorpt_correction_type DIFABS
_exptl_crystal_colour green
_exptl_crystal_density_diffrn 1.570
_exptl_crystal_description prism
_exptl_crystal_F_000 738
_exptl_crystal_size_max 0.25
_exptl_crystal_size_mid 0.15
_exptl_crystal_size_min 0.12
_refine_diff_density_max 0.699
_refine_diff_density_min -0.684
_refine_diff_density_rms 0.115
_refine_ls_extinction_method none
_refine_ls_goodness_of_fit_all 0.875
_refine_ls_goodness_of_fit_obs 1.217
_refine_ls_hydrogen_treatment 'calculated positions (riding model)'
_refine_ls_matrix_type full
_refine_ls_number_parameters 399
_refine_ls_number_reflns 5265
_refine_ls_number_restraints 12
_refine_ls_restrained_S_all 0.878
_refine_ls_restrained_S_obs 1.226
_refine_ls_R_factor_all 0.2316
_refine_ls_R_factor_obs 0.0838
_refine_ls_shift/esd_max 0.000
_refine_ls_shift/esd_mean 0.000
_refine_ls_structure_factor_coef Fsqd
_refine_ls_weighting_details 'w=1/[\s^2^(Fo^2^)+(0.0795P)^2^+0.0000P] where P=(Fo^2^+2Fc^2^)/3'
_refine_ls_weighting_scheme calc
_refine_ls_wR_factor_all 0.2153
_refine_ls_wR_factor_obs 0.1688
_reflns_number_observed 1904
_reflns_number_total 5265
_reflns_observed_criterion >2sigma(I)
_cod_data_source_file b005402j.txt
_cod_data_source_block (3)
_cod_depositor_comments
;
The following automatic conversions were performed:
'_symmetry_cell_setting' value 'Triclinic' changed to 'triclinic'
according to '/home/saulius/struct/CIF-dictionaries/cif_core.dic'
dictionary named 'cif_core.dic' version 2.4.1 from 2010-06-29.

Automatic conversion script
Id: cif_fix_enum 1527 2010-12-29 10:47:43Z saulius 

The following automatic conversions were performed:

'_refine_ls_weighting_scheme' value 'calc
w=1/[\s^2^(Fo^2^)+(0.0795P)^2^+0.0000P] where P=(Fo^2^+2Fc^2^)/3' was
changed to 'calc'. New tag '_refine_ls_weighting_details' was
created. The value of the new tag was set to
'w=1/[\s^2^(Fo^2^)+(0.0795P)^2^+0.0000P] where P=(Fo^2^+2Fc^2^)/3'.

Automatic conversion script
Id: cif_fix_values 3143 2015-03-26 13:38:13Z robertas 
;
_cod_original_cell_volume 1504.4(12)
_cod_original_sg_symbol_H-M P-1
_cod_database_code 7010050

loop_
_symmetry_equiv_pos_as_xyz
'x, y, z'
'-x, -y, -z'

loop_
_atom_site_aniso_label
_atom_site_aniso_U_11
_atom_site_aniso_U_22
_atom_site_aniso_U_33
_atom_site_aniso_U_23
_atom_site_aniso_U_13
_atom_site_aniso_U_12
Cu1 0.0346(8) 0.0305(8) 0.0390(8) -0.0034(6) -0.0038(6) -0.0141(6)
N1 0.064(6) 0.029(5) 0.036(5) 0.001(4) -0.008(5) -0.019(5)
N2 0.048(6) 0.012(4) 0.051(6) -0.006(4) 0.001(5) -0.012(4)
N3 0.033(5) 0.022(5) 0.049(6) -0.012(4) 0.000(4) -0.007(4)
N4 0.038(5) 0.051(6) 0.064(7) -0.002(5) -0.007(5) -0.024(5)
N5 0.044(6) 0.045(6) 0.042(6) 0.002(5) 0.006(5) -0.022(5)
N6 0.042(5) 0.021(5) 0.041(5) -0.004(4) -0.016(4) -0.008(4)
C1 0.026(6) 0.029(6) 0.062(8) -0.007(5) 0.012(5) -0.014(5)
C2 0.051(7) 0.041(7) 0.044(7) -0.011(5) 0.010(6) -0.025(6)
C3 0.067(8) 0.039(7) 0.050(7) 0.002(6) -0.018(6) -0.035(6)
C4 0.054(7) 0.038(6) 0.037(7) -0.002(5) -0.009(6) -0.021(6)
C5 0.036(7) 0.044(7) 0.050(7) -0.012(6) -0.002(5) -0.017(5)
C6 0.029(6) 0.042(7) 0.059(8) -0.001(6) -0.012(5) -0.009(5)
C7 0.033(6) 0.033(6) 0.026(6) -0.001(5) 0.007(5) 0.001(5)
C8 0.048(7) 0.053(8) 0.056(8) -0.013(6) -0.014(6) -0.018(6)
C9 0.059(9) 0.048(8) 0.077(10) -0.005(7) -0.024(7) -0.015(7)
C10 0.089(11) 0.041(8) 0.059(9) 0.014(7) -0.029(8) -0.006(8)
C11 0.072(9) 0.029(7) 0.080(10) -0.001(7) -0.010(8) -0.020(7)
C12 0.031(6) 0.033(6) 0.057(8) -0.005(5) -0.010(5) -0.014(5)
C13 0.061(8) 0.011(5) 0.046(7) -0.004(5) -0.012(6) -0.008(5)
C14 0.060(8) 0.049(7) 0.029(6) -0.012(5) 0.010(6) -0.023(6)
C15 0.056(8) 0.050(8) 0.047(8) -0.017(6) -0.013(7) -0.003(6)
C16 0.080(10) 0.050(8) 0.045(8) -0.005(6) -0.017(7) -0.028(7)
C17 0.059(8) 0.029(6) 0.062(8) -0.011(6) -0.020(7) -0.008(6)
C18 0.050(7) 0.035(6) 0.025(6) -0.006(5) 0.005(5) -0.021(5)
C19 0.042(6) 0.016(5) 0.043(7) 0.004(5) -0.016(5) -0.008(5)
C20 0.055(8) 0.029(6) 0.051(7) -0.001(5) -0.011(6) -0.017(6)
C21 0.048(8) 0.047(8) 0.069(9) -0.007(7) -0.005(7) -0.008(6)
C22 0.042(7) 0.056(8) 0.046(7) -0.017(6) -0.003(6) -0.012(6)
C23 0.059(8) 0.043(7) 0.040(7) -0.003(6) -0.010(6) -0.017(6)
C24 0.034(6) 0.033(6) 0.044(7) -0.018(5) -0.009(5) -0.001(5)
Cl1 0.055(2) 0.049(2) 0.086(3) -0.0064(18) -0.0052(19) -0.0242(17)
O1 0.072(6) 0.055(6) 0.066(6) -0.001(5) -0.002(5) -0.028(5)
O2 0.066(6) 0.132(8) 0.101(7) 0.045(6) -0.049(6) -0.029(6)
O3 0.073(6) 0.046(5) 0.085(7) -0.001(5) 0.020(5) -0.029(5)
O4 0.119(9) 0.078(8) 0.164(11) -0.062(8) -0.050(8) -0.017(7)
Cl2 0.0569(19) 0.0400(17) 0.0432(17) -0.0038(14) -0.0109(15) -0.0247(15)
O5 0.055(5) 0.032(4) 0.062(5) 0.006(4) -0.005(4) -0.027(4)
O6 0.079(6) 0.071(6) 0.078(6) -0.039(5) -0.013(5) -0.043(5)
O7 0.050(6) 0.101(8) 0.093(7) -0.044(6) 0.031(5) -0.037(5)
O8 0.117(8) 0.074(6) 0.066(6) 0.036(5) -0.048(6) -0.050(6)
O9 0.073(7) 0.092(7) 0.053(6) 0.009(6) -0.016(5) -0.027(6)
C25 0.064(9) 0.055(9) 0.073(10) -0.004(8) -0.007(8) -0.006(7)
C26 0.096(10) 0.068(9) 0.119(11) 0.016(8) 0.005(9) -0.022(8)

loop_
_atom_site_label
_atom_site_type_symbol
_atom_site_fract_x
_atom_site_fract_y
_atom_site_fract_z
_atom_site_U_iso_or_equiv
_atom_site_thermal_displace_type
_atom_site_occupancy
_atom_site_calc_flag
_atom_site_refinement_flags
_atom_site_disorder_group
Cu1 Cu 0.16707(13) 0.17328(13) 0.22509(10) 0.0349(4) Uani 1 d . .
N1 N 0.3711(9) 0.1206(8) 0.2520(6) 0.043(2) Uani 1 d . .
N2 N 0.2525(9) 0.2215(7) 0.0781(7) 0.039(2) Uani 1 d . .
N3 N 0.1605(8) 0.3661(7) 0.2399(7) 0.035(2) Uani 1 d . .
N4 N 0.2387(9) -0.0423(9) 0.2408(7) 0.051(3) Uani 1 d . .
H4A H 0.1718 -0.0740 0.2728 0.061 Uiso 1 calc R .
H4B H 0.2703 -0.0660 0.1789 0.061 Uiso 1 calc R .
N5 N 0.0097(8) 0.1897(9) 0.1617(6) 0.046(2) Uani 1 d . .
H5A H -0.0234 0.1244 0.1932 0.056 Uiso 1 calc R .
H5B H -0.0556 0.2664 0.1695 0.056 Uiso 1 calc R .
N6 N 0.0679(8) 0.1766(7) 0.3719(6) 0.034(2) Uani 1 d . .
H6A H 0.0072 0.1360 0.3853 0.041 Uiso 1 calc R .
H6B H 0.1253 0.1338 0.4147 0.041 Uiso 1 calc R .
C1 C 0.4589(10) 0.1323(10) 0.1493(8) 0.042(3) Uani 1 d . .
H1A H 0.4786 0.2132 0.1349 0.051 Uiso 1 calc R .
H1B H 0.5421 0.0602 0.1494 0.051 Uiso 1 calc R .
C2 C 0.3947(11) 0.1307(11) 0.0675(8) 0.046(3) Uani 1 d . .
H2A H 0.3968 0.0424 0.0711 0.055 Uiso 1 calc R .
H2B H 0.4446 0.1572 0.0013 0.055 Uiso 1 calc R .
C3 C 0.2411(12) 0.3661(10) 0.0562(8) 0.047(3) Uani 1 d . .
H3A H 0.3268 0.3730 0.0534 0.057 Uiso 1 calc R .
H3B H 0.2161 0.4065 -0.0098 0.057 Uiso 1 calc R .
C4 C 0.1403(11) 0.4368(10) 0.1365(8) 0.042(3) Uani 1 d . .
H4C H 0.1460 0.5235 0.1274 0.050 Uiso 1 calc R .
H4D H 0.0520 0.4469 0.1291 0.050 Uiso 1 calc R .
C5 C 0.2903(10) 0.3552(10) 0.2619(8) 0.042(3) Uani 1 d . .
H5C H 0.2735 0.4150 0.3075 0.051 Uiso 1 calc R .
H5D H 0.3457 0.3816 0.1988 0.051 Uiso 1 calc R .
C6 C 0.3650(10) 0.2179(10) 0.3100(9) 0.045(3) Uani 1 d . .
H6C H 0.4544 0.2123 0.3106 0.054 Uiso 1 calc R .
H6D H 0.3206 0.1986 0.3800 0.054 Uiso 1 calc R .
C7 C 0.4058(10) -0.0119(10) 0.3079(7) 0.038(3) Uani 1 d . .
C8 C 0.5015(11) -0.0597(12) 0.3674(9) 0.051(3) Uani 1 d . .
H8 H 0.5454 -0.0052 0.3713 0.061 Uiso 1 calc R .
C9 C 0.5346(12) -0.1871(12) 0.4218(10) 0.061(4) Uani 1 d . .
H9 H 0.5969 -0.2166 0.4637 0.073 Uiso 1 calc R .
C10 C 0.4737(15) -0.2668(13) 0.4120(10) 0.069(4) Uani 1 d . .
H10 H 0.4954 -0.3526 0.4469 0.083 Uiso 1 calc R .
C11 C 0.3815(13) -0.2233(11) 0.3520(10) 0.062(4) Uani 1 d . .
H11 H 0.3427 -0.2807 0.3452 0.075 Uiso 1 calc R .
C12 C 0.3434(10) -0.0937(10) 0.3001(8) 0.039(3) Uani 1 d . .
C13 C 0.1813(11) 0.1983(9) 0.0133(8) 0.041(3) Uani 1 d . .
C14 C 0.2336(12) 0.1948(11) -0.0918(8) 0.048(3) Uani 1 d . .
H14 H 0.3153 0.2070 -0.1207 0.057 Uiso 1 calc R .
C15 C 0.1658(12) 0.1737(11) -0.1505(9) 0.053(3) Uani 1 d . .
H15 H 0.2022 0.1687 -0.2190 0.063 Uiso 1 calc R .
C16 C 0.0424(14) 0.1596(11) -0.1087(9) 0.056(3) Uani 1 d . .
H16 H -0.0053 0.1482 -0.1498 0.067 Uiso 1 calc R .
C17 C -0.0105(12) 0.1623(10) -0.0055(9) 0.049(3) Uani 1 d . .
H17 H -0.0923 0.1502 0.0226 0.059 Uiso 1 calc R .
C18 C 0.0582(11) 0.1830(10) 0.0555(7) 0.037(3) Uani 1 d . .
C19 C 0.0498(10) 0.4049(9) 0.3217(8) 0.035(3) Uani 1 d . .
C20 C -0.0091(11) 0.5361(10) 0.3359(9) 0.045(3) Uani 1 d . .
H20 H 0.0253 0.5999 0.2939 0.054 Uiso 1 calc R .
C21 C -0.1183(12) 0.5689(12) 0.4126(10) 0.059(3) Uani 1 d . .
H21 H -0.1603 0.6556 0.4214 0.070 Uiso 1 calc R .
C22 C -0.1643(11) 0.4733(12) 0.4754(9) 0.049(3) Uani 1 d . .
H22 H -0.2377 0.4959 0.5274 0.058 Uiso 1 calc R .
C23 C -0.1055(12) 0.3443(11) 0.4641(8) 0.048(3) Uani 1 d . .
H23 H -0.1387 0.2807 0.5080 0.058 Uiso 1 calc R .
C24 C 0.0029(10) 0.3101(10) 0.3872(8) 0.037(3) Uani 1 d . .
Cl1 Cl 0.3445(3) -0.3033(3) 0.0880(3) 0.0643(10) Uani 1 d . .
O1 O 0.3036(8) -0.1665(8) 0.0498(6) 0.066(2) Uani 1 d . .
O2 O 0.4708(10) -0.3449(11) 0.1098(8) 0.107(4) Uani 1 d U .
O3 O 0.2569(9) -0.3322(8) 0.1820(7) 0.075(3) Uani 1 d . .
O4 O 0.3426(11) -0.3690(10) 0.0066(10) 0.112(4) Uani 1 d . .
Cl2 Cl 0.1613(3) 0.0116(3) 0.6187(2) 0.0445(7) Uani 1 d . .
O5 O 0.2160(7) 0.1083(7) 0.5553(6) 0.050(2) Uani 1 d . .
O6 O 0.1563(8) -0.0701(8) 0.5558(6) 0.065(2) Uani 1 d . .
O7 O 0.0339(8) 0.0674(9) 0.6730(7) 0.081(3) Uani 1 d . .
O8 O 0.2428(10) -0.0659(9) 0.6895(7) 0.083(3) Uani 1 d . .
O9 O 0.7747(9) 0.4158(10) 0.1544(7) 0.077(3) Uani 1 d . .
H9A H 0.7256 0.4321 0.1142 0.115 Uiso 1 calc R .
C25 C 0.7002(13) 0.4744(13) 0.2426(11) 0.071(4) Uani 1 d . .
H25A H 0.6562 0.5669 0.2207 0.085 Uiso 1 calc R .
H25B H 0.7612 0.4666 0.2847 0.085 Uiso 1 calc R .
C26 C 0.5969(16) 0.4129(15) 0.3063(13) 0.108(6) Uani 1 d U .
H26A H 0.6406 0.3251 0.3374 0.161 Uiso 1 calc R .
H26B H 0.5424 0.4112 0.2635 0.161 Uiso 1 calc R .
H26C H 0.5425 0.4633 0.3585 0.161 Uiso 1 calc R .

loop_
_atom_type_symbol
_atom_type_description
_atom_type_scat_dispersion_real
_atom_type_scat_dispersion_imag
_atom_type_scat_source
C C 0.0033 0.0016 'International Tables Vol C Tables 4.2.6.8 and 6.1.1.4'
H H 0.0000 0.0000 'International Tables Vol C Tables 4.2.6.8 and 6.1.1.4'
N N 0.0061 0.0033 'International Tables Vol C Tables 4.2.6.8 and 6.1.1.4'
O O 0.0106 0.0060 'International Tables Vol C Tables 4.2.6.8 and 6.1.1.4'
Cl Cl 0.1484 0.1585 'International Tables Vol C Tables 4.2.6.8 and 6.1.1.4'
Cu Cu 0.3201 1.2651 'International Tables Vol C Tables 4.2.6.8 and 6.1.1.4'

loop_
_geom_angle_atom_site_label_1
_geom_angle_atom_site_label_2
_geom_angle_atom_site_label_3
_geom_angle
_geom_angle_site_symmetry_1
_geom_angle_site_symmetry_3
_geom_angle_publ_flag
N2 Cu1 N6 164.8(3) . . ?
N2 Cu1 N5 83.8(3) . . ?
N6 Cu1 N5 97.6(3) . . ?
N2 Cu1 N3 84.5(3) . . ?
N6 Cu1 N3 80.9(3) . . ?
N5 Cu1 N3 110.9(3) . . ?
N2 Cu1 N4 100.1(3) . . ?
N6 Cu1 N4 95.1(3) . . ?
N5 Cu1 N4 91.5(3) . . ?
N3 Cu1 N4 157.6(3) . . ?
N2 Cu1 N1 83.2(3) . . ?
N6 Cu1 N1 98.3(3) . . ?
N5 Cu1 N1 161.6(3) . . ?
N3 Cu1 N1 80.8(3) . . ?
N4 Cu1 N1 78.0(3) . . ?
C7 N1 C6 113.3(8) . . ?
C7 N1 C1 112.3(8) . . ?
C6 N1 C1 111.2(8) . . ?
C7 N1 Cu1 106.9(6) . . ?
C6 N1 Cu1 105.9(6) . . ?
C1 N1 Cu1 106.6(6) . . ?
C13 N2 C2 111.3(8) . . ?
C13 N2 C3 110.2(8) . . ?
C2 N2 C3 112.9(8) . . ?
C13 N2 Cu1 107.6(6) . . ?
C2 N2 Cu1 105.3(6) . . ?
C3 N2 Cu1 109.3(6) . . ?
C19 N3 C4 115.8(8) . . ?
C19 N3 C5 112.9(8) . . ?
C4 N3 C5 113.4(8) . . ?
C19 N3 Cu1 104.9(6) . . ?
C4 N3 Cu1 98.8(6) . . ?
C5 N3 Cu1 109.4(6) . . ?
C12 N4 Cu1 107.5(6) . . ?
C18 N5 Cu1 108.2(6) . . ?
C24 N6 Cu1 109.5(6) . . ?
C2 C1 N1 111.4(8) . . ?
C1 C2 N2 111.6(9) . . ?
C4 C3 N2 111.1(8) . . ?
N3 C4 C3 111.6(9) . . ?
N3 C5 C6 113.1(8) . . ?
N1 C6 C5 110.5(9) . . ?
C12 C7 C8 118.9(10) . . ?
C12 C7 N1 119.1(10) . . ?
C8 C7 N1 122.0(10) . . ?
C7 C8 C9 122.1(11) . . ?
C10 C9 C8 118.2(12) . . ?
C9 C10 C11 121.0(12) . . ?
C10 C11 C12 121.4(12) . . ?
C7 C12 C11 118.4(10) . . ?
C7 C12 N4 119.1(9) . . ?
C11 C12 N4 122.5(10) . . ?
C18 C13 C14 119.5(10) . . ?
C18 C13 N2 119.0(9) . . ?
C14 C13 N2 121.5(10) . . ?
C15 C14 C13 120.5(11) . . ?
C14 C15 C16 120.0(11) . . ?
C15 C16 C17 120.2(12) . . ?
C18 C17 C16 120.3(11) . . ?
C17 C18 C13 119.4(10) . . ?
C17 C18 N5 123.8(10) . . ?
C13 C18 N5 116.8(9) . . ?
C24 C19 C20 120.1(10) . . ?
C24 C19 N3 118.3(9) . . ?
C20 C19 N3 121.6(9) . . ?
C21 C20 C19 119.2(10) . . ?
C22 C21 C20 119.4(12) . . ?
C21 C22 C23 121.9(11) . . ?
C22 C23 C24 119.4(11) . . ?
C19 C24 C23 119.9(10) . . ?
C19 C24 N6 118.5(9) . . ?
C23 C24 N6 121.6(10) . . ?
O2 Cl1 O1 110.0(6) . . ?
O2 Cl1 O3 107.0(6) . . ?
O1 Cl1 O3 110.3(5) . . ?
O2 Cl1 O4 111.2(7) . . ?
O1 Cl1 O4 106.7(6) . . ?
O3 Cl1 O4 111.6(6) . . ?
O7 Cl2 O8 108.1(6) . . ?
O7 Cl2 O5 112.0(5) . . ?
O8 Cl2 O5 109.6(5) . . ?
O7 Cl2 O6 109.5(5) . . ?
O8 Cl2 O6 109.0(6) . . ?
O5 Cl2 O6 108.7(5) . . ?
O9 C25 C26 113.3(13) . . ?

loop_
_geom_bond_atom_site_label_1
_geom_bond_atom_site_label_2
_geom_bond_distance
_geom_bond_site_symmetry_2
_geom_bond_publ_flag
Cu1 N2 2.0238(85) . ?
Cu1 N6 2.0320(81) . ?
Cu1 N5 2.0810(88) . ?
Cu1 N3 2.1934(77) . ?
Cu1 N4 2.2114(91) . ?
Cu1 N1 2.2183(93) . ?
N1 C7 1.4455(121) . ?
N1 C6 1.4812(130) . ?
N1 C1 1.4941(122) . ?
N2 C13 1.4635(132) . ?
N2 C2 1.5112(130) . ?
N2 C3 1.5306(117) . ?
N3 C19 1.4407(125) . ?
N3 C4 1.4751(121) . ?
N3 C5 1.5009(121) . ?
N4 C12 1.4526(122) . ?
N5 C18 1.4319(118) . ?
N6 C24 1.4392(115) . ?
C1 C2 1.4925(144) . ?
C3 C4 1.4921(145) . ?
C5 C6 1.5181(136) . ?
C7 C12 1.3765(138) . ?
C7 C8 1.3785(141) . ?
C8 C9 1.3926(155) . ?
C9 C10 1.3528(168) . ?
C10 C11 1.3557(169) . ?
C11 C12 1.4027(146) . ?
C13 C18 1.3858(140) . ?
C13 C14 1.4162(138) . ?
C14 C15 1.3547(148) . ?
C15 C16 1.3832(156) . ?
C16 C17 1.3920(152) . ?
C17 C18 1.3844(142) . ?
C19 C24 1.3727(133) . ?
C19 C20 1.4072(134) . ?
C20 C21 1.3770(154) . ?
C21 C22 1.3609(154) . ?
C22 C23 1.3744(148) . ?
C23 C24 1.3757(142) . ?
Cl1 O2 1.3873(91) . ?
Cl1 O1 1.4219(82) . ?
Cl1 O3 1.4397(82) . ?
Cl1 O4 1.5022(103) . ?
Cl2 O7 1.3971(82) . ?
Cl2 O8 1.4046(83) . ?
Cl2 O5 1.4228(66) . ?
Cl2 O6 1.4384(72) . ?
O9 C25 1.4347(148) . ?
C25 C26 1.5146(173) . ?

loop_
_geom_torsion_atom_site_label_1
_geom_torsion_atom_site_label_2
_geom_torsion_atom_site_label_3
_geom_torsion_atom_site_label_4
_geom_torsion
_geom_torsion_site_symmetry_1
_geom_torsion_site_symmetry_2
_geom_torsion_site_symmetry_3
_geom_torsion_site_symmetry_4
_geom_torsion_publ_flag
N2 Cu1 N1 C7 -127.5(7) . . . . ?
N6 Cu1 N1 C7 67.8(6) . . . . ?
N5 Cu1 N1 C7 -81.9(12) . . . . ?
N3 Cu1 N1 C7 147.1(7) . . . . ?
N4 Cu1 N1 C7 -25.6(6) . . . . ?
N2 Cu1 N1 C6 111.4(6) . . . . ?
N6 Cu1 N1 C6 -53.3(6) . . . . ?
N5 Cu1 N1 C6 156.9(9) . . . . ?
N3 Cu1 N1 C6 25.9(6) . . . . ?
N4 Cu1 N1 C6 -146.8(7) . . . . ?
N2 Cu1 N1 C1 -7.2(6) . . . . ?
N6 Cu1 N1 C1 -171.9(6) . . . . ?
N5 Cu1 N1 C1 38.3(13) . . . . ?
N3 Cu1 N1 C1 -92.7(6) . . . . ?
N4 Cu1 N1 C1 94.6(6) . . . . ?
N6 Cu1 N2 C13 -114.3(13) . . . . ?
N5 Cu1 N2 C13 -18.0(6) . . . . ?
N3 Cu1 N2 C13 -129.8(6) . . . . ?
N4 Cu1 N2 C13 72.4(6) . . . . ?
N1 Cu1 N2 C13 148.9(6) . . . . ?
N6 Cu1 N2 C2 126.9(13) . . . . ?
N5 Cu1 N2 C2 -136.8(6) . . . . ?
N3 Cu1 N2 C2 111.5(6) . . . . ?
N4 Cu1 N2 C2 -46.4(6) . . . . ?
N1 Cu1 N2 C2 30.1(6) . . . . ?
N6 Cu1 N2 C3 5.4(18) . . . . ?
N5 Cu1 N2 C3 101.7(7) . . . . ?
N3 Cu1 N2 C3 -10.1(7) . . . . ?
N4 Cu1 N2 C3 -167.9(7) . . . . ?
N1 Cu1 N2 C3 -91.4(7) . . . . ?
N2 Cu1 N3 C19 153.0(7) . . . . ?
N6 Cu1 N3 C19 -22.9(6) . . . . ?
N5 Cu1 N3 C19 71.8(7) . . . . ?
N4 Cu1 N3 C19 -104.0(9) . . . . ?
N1 Cu1 N3 C19 -123.0(6) . . . . ?
N2 Cu1 N3 C4 33.2(6) . . . . ?
N6 Cu1 N3 C4 -142.7(6) . . . . ?
N5 Cu1 N3 C4 -48.0(6) . . . . ?
N4 Cu1 N3 C4 136.2(9) . . . . ?
N1 Cu1 N3 C4 117.2(6) . . . . ?
N2 Cu1 N3 C5 -85.5(7) . . . . ?
N6 Cu1 N3 C5 98.5(7) . . . . ?
N5 Cu1 N3 C5 -166.7(6) . . . . ?
N4 Cu1 N3 C5 17.5(12) . . . . ?
N1 Cu1 N3 C5 -1.5(6) . . . . ?
N2 Cu1 N4 C12 104.8(7) . . . . ?
N6 Cu1 N4 C12 -73.5(7) . . . . ?
N5 Cu1 N4 C12 -171.3(7) . . . . ?
N3 Cu1 N4 C12 4.8(13) . . . . ?
N1 Cu1 N4 C12 24.0(6) . . . . ?
N2 Cu1 N5 C18 18.1(6) . . . . ?
N6 Cu1 N5 C18 -177.1(6) . . . . ?
N3 Cu1 N5 C18 99.8(7) . . . . ?
N4 Cu1 N5 C18 -81.8(7) . . . . ?
N1 Cu1 N5 C18 -27.3(14) . . . . ?
N2 Cu1 N6 C24 8.4(17) . . . . ?
N5 Cu1 N6 C24 -86.1(7) . . . . ?
N3 Cu1 N6 C24 23.9(6) . . . . ?
N4 Cu1 N6 C24 -178.2(6) . . . . ?
N1 Cu1 N6 C24 103.2(6) . . . . ?
C7 N1 C1 C2 98.2(10) . . . . ?
C6 N1 C1 C2 -133.6(9) . . . . ?
Cu1 N1 C1 C2 -18.5(9) . . . . ?
N1 C1 C2 N2 46.7(11) . . . . ?
C13 N2 C2 C1 -167.2(8) . . . . ?
C3 N2 C2 C1 68.3(11) . . . . ?
Cu1 N2 C2 C1 -50.9(9) . . . . ?
C13 N2 C3 C4 102.0(10) . . . . ?
C2 N2 C3 C4 -132.9(9) . . . . ?
Cu1 N2 C3 C4 -16.1(10) . . . . ?
C19 N3 C4 C3 -163.4(8) . . . . ?
C5 N3 C4 C3 63.7(11) . . . . ?
Cu1 N3 C4 C3 -52.0(9) . . . . ?
N2 C3 C4 N3 49.2(12) . . . . ?
C19 N3 C5 C6 92.9(10) . . . . ?
C4 N3 C5 C6 -132.8(9) . . . . ?
Cu1 N3 C5 C6 -23.6(10) . . . . ?
C7 N1 C6 C5 -163.3(8) . . . . ?
C1 N1 C6 C5 69.1(11) . . . . ?
Cu1 N1 C6 C5 -46.3(9) . . . . ?
N3 C5 C6 N1 48.4(11) . . . . ?
C6 N1 C7 C12 140.9(10) . . . . ?
C1 N1 C7 C12 -92.0(11) . . . . ?
Cu1 N1 C7 C12 24.6(11) . . . . ?
C6 N1 C7 C8 -40.5(13) . . . . ?
C1 N1 C7 C8 86.6(12) . . . . ?
Cu1 N1 C7 C8 -156.8(8) . . . . ?
C12 C7 C8 C9 -1.7(17) . . . . ?
N1 C7 C8 C9 179.7(10) . . . . ?
C7 C8 C9 C10 2.6(19) . . . . ?
C8 C9 C10 C11 -1.0(21) . . . . ?
C9 C10 C11 C12 -1.6(21) . . . . ?
C8 C7 C12 C11 -0.8(16) . . . . ?
N1 C7 C12 C11 177.8(9) . . . . ?
C8 C7 C12 N4 177.5(9) . . . . ?
N1 C7 C12 N4 -3.8(14) . . . . ?
C10 C11 C12 C7 2.5(18) . . . . ?
C10 C11 C12 N4 -175.8(11) . . . . ?
Cu1 N4 C12 C7 -19.3(11) . . . . ?
Cu1 N4 C12 C11 159.0(9) . . . . ?
C2 N2 C13 C18 130.7(9) . . . . ?
C3 N2 C13 C18 -103.3(10) . . . . ?
Cu1 N2 C13 C18 15.9(10) . . . . ?
C2 N2 C13 C14 -51.1(12) . . . . ?
C3 N2 C13 C14 74.9(11) . . . . ?
Cu1 N2 C13 C14 -165.9(8) . . . . ?
C18 C13 C14 C15 -1.5(16) . . . . ?
N2 C13 C14 C15 -179.7(10) . . . . ?
C13 C14 C15 C16 2.1(17) . . . . ?
C14 C15 C16 C17 -2.3(18) . . . . ?
C15 C16 C17 C18 1.9(17) . . . . ?
C16 C17 C18 C13 -1.3(16) . . . . ?
C16 C17 C18 N5 178.7(10) . . . . ?
C14 C13 C18 C17 1.1(15) . . . . ?
N2 C13 C18 C17 179.3(9) . . . . ?
C14 C13 C18 N5 -179.0(9) . . . . ?
N2 C13 C18 N5 -0.7(13) . . . . ?
Cu1 N5 C18 C17 165.5(8) . . . . ?
Cu1 N5 C18 C13 -14.5(11) . . . . ?
C4 N3 C19 C24 126.1(10) . . . . ?
C5 N3 C19 C24 -100.8(11) . . . . ?
Cu1 N3 C19 C24 18.4(11) . . . . ?
C4 N3 C19 C20 -54.5(13) . . . . ?
C5 N3 C19 C20 78.6(12) . . . . ?
Cu1 N3 C19 C20 -162.2(8) . . . . ?
C24 C19 C20 C21 -3.4(16) . . . . ?
N3 C19 C20 C21 177.2(10) . . . . ?
C19 C20 C21 C22 2.2(18) . . . . ?
C20 C21 C22 C23 -0.5(19) . . . . ?
C21 C22 C23 C24 -0.1(18) . . . . ?
C20 C19 C24 C23 2.8(16) . . . . ?
N3 C19 C24 C23 -177.8(9) . . . . ?
C20 C19 C24 N6 -178.4(9) . . . . ?
N3 C19 C24 N6 1.0(14) . . . . ?
C22 C23 C24 C19 -1.1(16) . . . . ?
C22 C23 C24 N6 -179.8(10) . . . . ?
Cu1 N6 C24 C19 -21.9(11) . . . . ?
Cu1 N6 C24 C23 156.8(8) . . . . ?
